data_4071363
loop_
_publ_author_name
'Albertin, Gabriele'
'Antoniutti, Stefano'
'Castro, Jes\'us'
'Font\'an, Soledad Garc\'ia'
'Zanardo, Gianluigi'

_publ_section_title
;
 Preparation of Trivinylstannyl Complexes of Manganese and Rhenium
;
_journal_issue 12
_journal_name_full Organometallics
_journal_page_first 2789
_journal_paper_doi 10.1021/om800125b
_journal_volume 27
_journal_year 2008
_chemical_formula_sum 'C32 H60 O17 P3 Re Sn'
_chemical_formula_weight 1114.60
_chemical_name_systematic
; 
 ? 
;
_space_group_IT_number 14
_symmetry_cell_setting monoclinic
_symmetry_space_group_name_Hall '-P 2yn'
_symmetry_space_group_name_H-M 'P 1 21/n 1'
_atom_sites_solution_hydrogens geom
_atom_sites_solution_primary direct
_atom_sites_solution_secondary difmap
_audit_creation_method SHELXL-97
_cell_angle_alpha 90.00
_cell_angle_beta 93.557(3)
_cell_angle_gamma 90.00
_cell_formula_units_Z 4
_cell_length_a 10.7012(13)
_cell_length_b 22.898(3)
_cell_length_c 20.818(3)
_cell_measurement_reflns_used 8546
_cell_measurement_temperature 293(2)
_cell_measurement_theta_max 25.42
_cell_measurement_theta_min 2.27
_cell_volume 5091.3(12)
_computing_cell_refinement 'Bruker SMART'
_computing_data_collection 'Bruker SMART'
_computing_data_reduction 'Bruker SAINT'
_computing_structure_refinement 'SHELXL-97 (Sheldrick, 1997)'
_computing_structure_solution 'SHELXS-97 (Sheldrick, 1990)'
_diffrn_ambient_temperature 293(2)
_diffrn_measured_fraction_theta_full 0.980
_diffrn_measured_fraction_theta_max 0.980
_diffrn_measurement_device_type 'CCD area detector'
_diffrn_measurement_method 'phi and omega scans'
_diffrn_radiation_monochromator graphite
_diffrn_radiation_source 'fine-focus sealed tube'
_diffrn_radiation_type MoK\a
_diffrn_radiation_wavelength 0.71073
_diffrn_reflns_av_R_equivalents 0.0400
_diffrn_reflns_av_sigmaI/netI 0.0569
_diffrn_reflns_limit_h_max 12
_diffrn_reflns_limit_h_min -14
_diffrn_reflns_limit_k_max 30
_diffrn_reflns_limit_k_min -30
_diffrn_reflns_limit_l_max 21
_diffrn_reflns_limit_l_min -27
_diffrn_reflns_number 32790
_diffrn_reflns_theta_full 28.01
_diffrn_reflns_theta_max 28.01
_diffrn_reflns_theta_min 1.32
_exptl_absorpt_coefficient_mu 3.017
_exptl_absorpt_correction_T_max 1.00000
_exptl_absorpt_correction_T_min 0.861072
_exptl_absorpt_correction_type multi-scan
_exptl_crystal_colour colourless
_exptl_crystal_density_diffrn 1.454
_exptl_crystal_density_method 'not measured'
_exptl_crystal_description prism
_exptl_crystal_F_000 2232
_exptl_crystal_size_max 0.47
_exptl_crystal_size_mid 0.43
_exptl_crystal_size_min 0.31
_refine_diff_density_max 0.601
_refine_diff_density_min -0.596
_refine_diff_density_rms 0.114
_refine_ls_extinction_method none
_refine_ls_goodness_of_fit_ref 0.950
_refine_ls_hydrogen_treatment mixed
_refine_ls_matrix_type full
_refine_ls_number_parameters 495
_refine_ls_number_reflns 12069
_refine_ls_number_restraints 0
_refine_ls_restrained_S_all 0.950
_refine_ls_R_factor_all 0.0681
_refine_ls_R_factor_gt 0.0366
_refine_ls_shift/su_max 0.001
_refine_ls_shift/su_mean 0.000
_refine_ls_structure_factor_coef Fsqd
_refine_ls_weighting_details 'calc w=1/[\s^2^(Fo^2^)+(0.0447P)^2^+0.0000P] where P=(Fo^2^+2Fc^2^)/3'
_refine_ls_weighting_scheme calc
_refine_ls_wR_factor_gt 0.0834
_refine_ls_wR_factor_ref 0.0937
_reflns_number_gt 7806
_reflns_number_total 12069
_reflns_threshold_expression >2sigma(I)
_cod_data_source_file om800125b-file001.cif
_cod_data_source_block compound_1a
_cod_depositor_comments
;
The following automatic conversions were performed:

'_symmetry_cell_setting' value 'Monoclinic' changed to 'monoclinic'
according to /home/saulius/struct/CIF-dictionaries/cif_core.dic
dictionary named 'cif_core.dic' version 2.4.1 from 2010-06-29.

Automatic conversion script
Id: cif_fix_values 1715 2011-07-08 13:25:40Z adriana 
;
_cod_original_cell_volume 5091.3(11)
_cod_original_sg_symbol_H-M 'P2(1)/n  '
_cod_database_code 4071363

loop_
_symmetry_equiv_pos_as_xyz
'x, y, z'
'-x+1/2, y+1/2, -z+1/2'
'-x, -y, -z'
'x-1/2, -y-1/2, z-1/2'

loop_
_atom_site_label
_atom_site_type_symbol
_atom_site_fract_x
_atom_site_fract_y
_atom_site_fract_z
_atom_site_U_iso_or_equiv
_atom_site_adp_type
_atom_site_occupancy
_atom_site_symmetry_multiplicity
_atom_site_calc_flag
_atom_site_refinement_flags
_atom_site_disorder_assembly
_atom_site_disorder_group
Re Re 0.805219(17) 0.148001(7) 0.374545(8) 0.04387(7) Uani 1 1 d . . .
C1 C 0.7310(5) 0.0735(2) 0.3889(2) 0.0644(14) Uani 1 1 d . . .
O1 O 0.6921(4) 0.02814(16) 0.4001(2) 0.0988(14) Uani 1 1 d . . .
C2 C 0.9698(5) 0.1155(2) 0.3935(2) 0.0603(12) Uani 1 1 d . . .
O2 O 1.0659(4) 0.09386(17) 0.4025(2) 0.0882(12) Uani 1 1 d . . .
Sn Sn 0.93195(3) 0.253973(12) 0.365811(14) 0.04742(9) Uani 1 1 d . . .
C41 C 1.0879(4) 0.2536(2) 0.3016(2) 0.0592(12) Uani 1 1 d . . .
C42 C 1.1411(5) 0.2033(3) 0.2857(3) 0.0844(17) Uani 1 1 d . . .
H42A H 1.2088 0.2034 0.2598 0.101 Uiso 1 1 calc R . .
H42B H 1.1105 0.1681 0.3007 0.101 Uiso 1 1 calc R . .
C43 C 1.1439(5) 0.3059(3) 0.2754(3) 0.0782(16) Uani 1 1 d . . .
O41 O 1.1968(5) 0.3095(2) 0.2264(2) 0.1268(18) Uani 1 1 d . . .
O42 O 1.1279(5) 0.3525(2) 0.3122(2) 0.1090(16) Uani 1 1 d . . .
C44 C 1.1789(9) 0.4073(3) 0.2917(5) 0.173(4) Uani 1 1 d . . .
H44A H 1.2627 0.4013 0.2791 0.259 Uiso 1 1 calc R . .
H44B H 1.1800 0.4347 0.3266 0.259 Uiso 1 1 calc R . .
H44C H 1.1279 0.4223 0.2559 0.259 Uiso 1 1 calc R . .
C51 C 0.8262(5) 0.3334(2) 0.3401(3) 0.0644(13) Uani 1 1 d . . .
C52 C 0.7461(7) 0.3554(2) 0.3798(3) 0.0922(19) Uani 1 1 d . . .
H52A H 0.6966 0.3872 0.3672 0.111 Uiso 1 1 calc R . .
H52B H 0.7394 0.3389 0.4203 0.111 Uiso 1 1 calc R . .
C53 C 0.8350(6) 0.3611(2) 0.2745(3) 0.0725(15) Uani 1 1 d . . .
O51 O 0.8779(5) 0.33803(19) 0.2312(2) 0.1017(14) Uani 1 1 d . . .
O52 O 0.7903(6) 0.4136(2) 0.2721(2) 0.140(2) Uani 1 1 d . . .
C54 C 0.7966(10) 0.4389(3) 0.2067(4) 0.174(4) Uani 1 1 d . . .
H54A H 0.8784 0.4551 0.2022 0.261 Uiso 1 1 calc R . .
H54B H 0.7349 0.4692 0.2006 0.261 Uiso 1 1 calc R . .
H54C H 0.7806 0.4089 0.1751 0.261 Uiso 1 1 calc R . .
C61 C 1.0307(5) 0.2912(3) 0.4520(3) 0.0710(15) Uani 1 1 d . . .
C62 C 1.0415(7) 0.3478(3) 0.4629(3) 0.109(2) Uani 1 1 d . . .
H62A H 1.0885 0.3612 0.4990 0.131 Uiso 1 1 calc R . .
H62B H 1.0022 0.3743 0.4345 0.131 Uiso 1 1 calc R . .
C63 C 1.0977(6) 0.2563(4) 0.5009(3) 0.095(2) Uani 1 1 d . . .
O61 O 1.1311(4) 0.2052(2) 0.4775(2) 0.1068(14) Uani 1 1 d . . .
O62 O 1.1206(6) 0.2690(3) 0.5574(3) 0.159(2) Uani 1 1 d . . .
C64 C 1.2004(9) 0.1646(4) 0.5223(5) 0.162(4) Uani 1 1 d . . .
H64A H 1.2839 0.1593 0.5089 0.243 Uiso 1 1 calc R . .
H64B H 1.1582 0.1276 0.5220 0.243 Uiso 1 1 calc R . .
H64C H 1.2039 0.1805 0.5650 0.243 Uiso 1 1 calc R . .
P1 P 0.77674(12) 0.16760(5) 0.48425(6) 0.0518(3) Uani 1 1 d . . .
O11 O 0.8715(4) 0.13901(14) 0.53833(16) 0.0695(10) Uani 1 1 d . . .
O12 O 0.7833(3) 0.23361(13) 0.50796(15) 0.0637(9) Uani 1 1 d . . .
O13 O 0.6433(4) 0.14336(15) 0.50242(17) 0.0761(11) Uani 1 1 d . . .
C11 C 0.8894(7) 0.0767(3) 0.5425(3) 0.100(2) Uani 1 1 d . . .
H11A H 0.8108 0.0570 0.5311 0.120 Uiso 1 1 calc R . .
H11B H 0.9498 0.0646 0.5123 0.120 Uiso 1 1 calc R . .
C12 C 0.9328(13) 0.0605(3) 0.6060(5) 0.237(7) Uani 1 1 d . . .
H12A H 1.0201 0.0699 0.6126 0.356 Uiso 1 1 calc R . .
H12B H 0.9214 0.0193 0.6116 0.356 Uiso 1 1 calc R . .
H12C H 0.8863 0.0814 0.6366 0.356 Uiso 1 1 calc R . .
C13 C 0.7878(8) 0.2535(3) 0.5735(3) 0.108(2) Uani 1 1 d . . .
H13A H 0.7240 0.2334 0.5962 0.129 Uiso 1 1 calc R . .
H13B H 0.8686 0.2436 0.5944 0.129 Uiso 1 1 calc R . .
C14 C 0.7687(7) 0.3148(3) 0.5783(3) 0.114(3) Uani 1 1 d . . .
H14A H 0.8253 0.3349 0.5519 0.171 Uiso 1 1 calc R . .
H14B H 0.7839 0.3269 0.6223 0.171 Uiso 1 1 calc R . .
H14C H 0.6841 0.3241 0.5640 0.171 Uiso 1 1 calc R . .
C15 C 0.5926(8) 0.1378(3) 0.5635(3) 0.117(3) Uani 1 1 d . . .
H15A H 0.5429 0.1720 0.5722 0.140 Uiso 1 1 calc R . .
H15B H 0.6598 0.1347 0.5968 0.140 Uiso 1 1 calc R . .
C16 C 0.5129(9) 0.0844(5) 0.5634(5) 0.200(5) Uani 1 1 d . . .
H16A H 0.4435 0.0888 0.5322 0.299 Uiso 1 1 calc R . .
H16B H 0.4821 0.0790 0.6053 0.299 Uiso 1 1 calc R . .
H16C H 0.5616 0.0511 0.5525 0.299 Uiso 1 1 calc R . .
P2 P 0.82108(13) 0.11776(6) 0.26656(6) 0.0597(3) Uani 1 1 d . . .
O21 O 0.8828(4) 0.15158(19) 0.21068(18) 0.0893(12) Uani 1 1 d . . .
O22 O 0.9074(4) 0.05968(18) 0.26560(19) 0.0982(13) Uani 1 1 d . B .
O23 O 0.6890(4) 0.09775(18) 0.23461(17) 0.0863(12) Uani 1 1 d . . .
C21 C 0.8405(6) 0.2055(3) 0.1864(3) 0.0914(19) Uani 1 1 d . . .
H21A H 0.8434 0.2344 0.2205 0.110 Uiso 1 1 calc R . .
H21B H 0.7545 0.2021 0.1690 0.110 Uiso 1 1 calc R . .
C22 C 0.9241(7) 0.2245(4) 0.1335(3) 0.131(3) Uani 1 1 d . . .
H22A H 1.0089 0.2280 0.1511 0.197 Uiso 1 1 calc R . .
H22B H 0.8960 0.2616 0.1166 0.197 Uiso 1 1 calc R . .
H22C H 0.9201 0.1960 0.0997 0.197 Uiso 1 1 calc R . .
C23 C 0.9654(11) 0.0357(5) 0.2131(5) 0.184(4) Uiso 1 1 d . . .
H23A H 0.9020 0.0312 0.1781 0.221 Uiso 1 1 calc R A 1
H23B H 1.0255 0.0641 0.1993 0.221 Uiso 1 1 calc R A 1
C24 C 1.0245(16) -0.0151(8) 0.2209(8) 0.144(8) Uiso 0.561(17) 1 d P B 1
H24A H 1.0961 -0.0104 0.2506 0.216 Uiso 0.561(17) 1 calc PR B 1
H24B H 1.0514 -0.0283 0.1802 0.216 Uiso 0.561(17) 1 calc PR B 1
H24C H 0.9687 -0.0434 0.2375 0.216 Uiso 0.561(17) 1 calc PR B 1
C24 C 1.095(2) 0.0353(10) 0.2208(10) 0.144(10) Uiso 0.439(17) 1 d P B 2
H24D H 1.1206 0.0196 0.2623 0.215 Uiso 0.439(17) 1 calc PR B 2
H24E H 1.1261 0.0745 0.2176 0.215 Uiso 0.439(17) 1 calc PR B 2
H24F H 1.1283 0.0116 0.1879 0.215 Uiso 0.439(17) 1 calc PR B 2
C25 C 0.6592(8) 0.0788(4) 0.1699(3) 0.146(3) Uani 1 1 d . . .
H25A H 0.6834 0.1095 0.1410 0.175 Uiso 1 1 calc R . .
H25B H 0.7100 0.0448 0.1617 0.175 Uiso 1 1 calc R . .
C26 C 0.5356(9) 0.0649(5) 0.1546(5) 0.201(5) Uani 1 1 d . . .
H26A H 0.5063 0.0388 0.1865 0.301 Uiso 1 1 calc R . .
H26B H 0.5283 0.0463 0.1132 0.301 Uiso 1 1 calc R . .
H26C H 0.4860 0.0999 0.1534 0.301 Uiso 1 1 calc R . .
P3 P 0.60873(12) 0.19543(6) 0.34362(6) 0.0562(3) Uani 1 1 d . . .
O31 O 0.6146(3) 0.23109(17) 0.27829(17) 0.0754(10) Uani 1 1 d . . .
O32 O 0.5643(3) 0.24060(15) 0.39581(17) 0.0711(10) Uani 1 1 d . . .
O33 O 0.4859(4) 0.15811(18) 0.3257(2) 0.0903(12) Uani 1 1 d . . .
C31 C 0.5106(7) 0.2479(3) 0.2351(4) 0.112(2) Uani 1 1 d . . .
H31A H 0.4996 0.2195 0.2006 0.134 Uiso 1 1 calc R . .
H31B H 0.4346 0.2488 0.2581 0.134 Uiso 1 1 calc R . .
C32 C 0.5330(7) 0.3042(3) 0.2088(4) 0.129(3) Uani 1 1 d . . .
H32A H 0.5334 0.3329 0.2424 0.193 Uiso 1 1 calc R . .
H32B H 0.4680 0.3132 0.1765 0.193 Uiso 1 1 calc R . .
H32C H 0.6125 0.3042 0.1899 0.193 Uiso 1 1 calc R . .
C33 C 0.4447(7) 0.2692(4) 0.3931(5) 0.177(5) Uani 1 1 d . . .
H33A H 0.4345 0.2904 0.3528 0.212 Uiso 1 1 calc R . .
H33B H 0.3800 0.2395 0.3926 0.212 Uiso 1 1 calc R . .
C34 C 0.4255(8) 0.3067(5) 0.4414(5) 0.165(4) Uani 1 1 d . . .
H34A H 0.4170 0.2852 0.4805 0.247 Uiso 1 1 calc R . .
H34B H 0.3505 0.3287 0.4313 0.247 Uiso 1 1 calc R . .
H34C H 0.4954 0.3328 0.4470 0.247 Uiso 1 1 calc R . .
C35 C 0.4329(8) 0.1205(4) 0.3634(5) 0.158(4) Uani 1 1 d . . .
H35A H 0.3724 0.1419 0.3870 0.190 Uiso 1 1 calc R . .
H35B H 0.4973 0.1069 0.3948 0.190 Uiso 1 1 calc R . .
C36 C 0.3705(8) 0.0698(4) 0.3365(5) 0.152(4) Uani 1 1 d . . .
H36A H 0.3084 0.0816 0.3038 0.228 Uiso 1 1 calc R . .
H36B H 0.3308 0.0490 0.3698 0.228 Uiso 1 1 calc R . .
H36C H 0.4305 0.0448 0.3179 0.228 Uiso 1 1 calc R . .

loop_
_atom_site_aniso_label
_atom_site_aniso_U_11
_atom_site_aniso_U_22
_atom_site_aniso_U_33
_atom_site_aniso_U_23
_atom_site_aniso_U_13
_atom_site_aniso_U_12
Re 0.05119(12) 0.04153(10) 0.03972(10) 0.00103(8) 0.00954(7) -0.00341(8)
C1 0.089(4) 0.048(3) 0.058(3) -0.005(2) 0.020(3) -0.013(3)
O1 0.139(4) 0.061(2) 0.100(3) -0.007(2) 0.037(3) -0.036(2)
C2 0.068(3) 0.052(3) 0.062(3) 0.001(2) 0.017(3) 0.004(3)
O2 0.076(3) 0.085(3) 0.103(3) 0.002(2) -0.001(2) 0.030(2)
Sn 0.04735(18) 0.04824(17) 0.04694(18) 0.00478(14) 0.00514(14) -0.00654(14)
C41 0.048(3) 0.075(3) 0.056(3) 0.004(3) 0.011(2) -0.010(2)
C42 0.062(4) 0.102(5) 0.092(4) 0.009(4) 0.023(3) -0.001(3)
C43 0.060(4) 0.091(4) 0.084(4) 0.017(4) 0.014(3) -0.013(3)
O41 0.128(4) 0.137(4) 0.123(4) 0.039(3) 0.070(3) -0.010(3)
O42 0.127(4) 0.095(3) 0.109(4) 0.007(3) 0.034(3) -0.047(3)
C44 0.197(9) 0.095(6) 0.231(11) 0.018(7) 0.060(8) -0.073(6)
C51 0.066(3) 0.054(3) 0.074(4) 0.005(3) 0.011(3) -0.008(3)
C52 0.108(5) 0.071(4) 0.099(5) 0.013(3) 0.019(4) 0.012(3)
C53 0.081(4) 0.049(3) 0.087(4) 0.010(3) 0.007(3) 0.001(3)
O51 0.135(4) 0.090(3) 0.082(3) 0.014(3) 0.020(3) 0.019(3)
O52 0.223(6) 0.081(3) 0.125(4) 0.046(3) 0.078(4) 0.056(3)
C54 0.301(13) 0.111(6) 0.119(7) 0.062(5) 0.080(8) 0.063(7)
C61 0.062(3) 0.091(4) 0.060(3) -0.007(3) -0.002(3) -0.019(3)
C62 0.122(6) 0.110(6) 0.095(5) -0.042(4) 0.000(4) -0.037(4)
C63 0.079(4) 0.123(6) 0.082(5) -0.015(5) -0.009(4) -0.025(4)
O61 0.110(4) 0.113(4) 0.093(3) 0.010(3) -0.032(3) -0.011(3)
O62 0.170(5) 0.208(6) 0.090(4) -0.024(4) -0.057(4) 0.002(5)
C64 0.169(9) 0.136(7) 0.170(9) 0.041(7) -0.078(7) 0.015(6)
P1 0.0670(8) 0.0474(6) 0.0422(6) 0.0022(5) 0.0134(6) -0.0035(6)
O11 0.101(3) 0.057(2) 0.0496(19) 0.0056(16) 0.0002(19) 0.0115(18)
O12 0.090(3) 0.0525(18) 0.0495(18) -0.0027(15) 0.0124(17) 0.0006(17)
O13 0.090(3) 0.082(2) 0.060(2) 0.0028(18) 0.034(2) -0.016(2)
C11 0.147(6) 0.067(4) 0.085(4) 0.022(3) -0.006(4) 0.013(4)
C12 0.46(2) 0.081(6) 0.148(8) 0.024(6) -0.134(11) 0.040(9)
C13 0.184(8) 0.081(4) 0.058(4) -0.026(3) 0.020(4) 0.001(4)
C14 0.170(7) 0.075(4) 0.099(5) -0.039(4) 0.029(5) -0.012(4)
C15 0.131(6) 0.138(6) 0.087(5) 0.008(4) 0.052(5) -0.012(5)
C16 0.166(9) 0.246(12) 0.192(10) 0.091(9) 0.050(8) -0.098(9)
P2 0.0677(9) 0.0664(8) 0.0461(7) -0.0068(6) 0.0119(6) -0.0058(7)
O21 0.098(3) 0.115(3) 0.057(2) 0.012(2) 0.018(2) -0.012(2)
O22 0.119(3) 0.106(3) 0.072(2) -0.027(2) 0.022(2) 0.026(3)
O23 0.089(3) 0.110(3) 0.060(2) -0.023(2) 0.003(2) -0.025(2)
C21 0.095(5) 0.086(4) 0.094(5) 0.013(4) 0.006(4) -0.012(4)
C22 0.139(7) 0.176(8) 0.084(5) 0.040(5) 0.041(5) -0.011(6)
C25 0.153(8) 0.202(9) 0.082(5) -0.053(6) 0.004(5) -0.054(7)
C26 0.164(9) 0.289(14) 0.142(8) -0.022(9) -0.051(7) -0.078(10)
P3 0.0490(7) 0.0622(8) 0.0579(8) 0.0005(6) 0.0075(6) -0.0052(6)
O31 0.058(2) 0.099(3) 0.068(2) 0.021(2) -0.0040(18) -0.0005(19)
O32 0.057(2) 0.084(2) 0.073(2) -0.0041(19) 0.0084(18) 0.0124(18)
O33 0.057(2) 0.091(3) 0.122(4) 0.006(3) 0.003(2) -0.022(2)
C31 0.100(5) 0.105(5) 0.125(6) 0.033(5) -0.035(5) -0.002(4)
C32 0.108(6) 0.126(6) 0.146(7) 0.047(6) -0.036(5) 0.000(5)
C33 0.085(6) 0.199(9) 0.243(11) -0.118(9) -0.013(6) 0.057(6)
C34 0.117(7) 0.222(11) 0.159(8) -0.055(8) 0.039(6) 0.068(7)
C35 0.103(6) 0.162(8) 0.206(10) 0.061(8) -0.010(6) -0.055(6)
C36 0.120(7) 0.111(6) 0.226(11) 0.003(7) 0.015(7) -0.036(5)

loop_
_atom_type_symbol
_atom_type_description
_atom_type_scat_dispersion_real
_atom_type_scat_dispersion_imag
_atom_type_scat_source
C C 0.0033 0.0016 'International Tables Vol C Tables 4.2.6.8 and 6.1.1.4'
H H 0.0000 0.0000 'International Tables Vol C Tables 4.2.6.8 and 6.1.1.4'
O O 0.0106 0.0060 'International Tables Vol C Tables 4.2.6.8 and 6.1.1.4'
P P 0.1023 0.0942 'International Tables Vol C Tables 4.2.6.8 and 6.1.1.4'
Sn Sn -0.6537 1.4246 'International Tables Vol C Tables 4.2.6.8 and 6.1.1.4'
Re Re -1.0185 7.2310 'International Tables Vol C Tables 4.2.6.8 and 6.1.1.4'

loop_
_geom_angle_atom_site_label_1
_geom_angle_atom_site_label_2
_geom_angle_atom_site_label_3
_geom_angle
C1 Re C2 90.3(2)
C1 Re P1 86.48(14)
C2 Re P1 92.63(15)
C1 Re P2 86.71(15)
C2 Re P2 87.91(15)
P1 Re P2 173.17(4)
C1 Re P3 94.58(17)
C2 Re P3 174.29(14)
P1 Re P3 90.56(4)
P2 Re P3 89.48(5)
C1 Re Sn 173.45(17)
C2 Re Sn 84.72(14)
P1 Re Sn 89.44(3)
P2 Re Sn 97.39(3)
P3 Re Sn 90.58(3)
O1 C1 Re 176.1(5)
O2 C2 Re 176.4(5)
C51 Sn C61 95.3(2)
C51 Sn C41 104.72(19)
C61 Sn C41 98.80(18)
C51 Sn Re 119.47(13)
C61 Sn Re 119.69(15)
C41 Sn Re 115.20(13)
C42 C41 C43 115.1(5)
C42 C41 Sn 120.3(4)
C43 C41 Sn 124.6(4)
O41 C43 O42 121.2(6)
O41 C43 C41 126.9(7)
O42 C43 C41 111.9(5)
C43 O42 C44 117.6(6)
C52 C51 C53 118.8(5)
C52 C51 Sn 120.4(4)
C53 C51 Sn 120.6(4)
O51 C53 O52 123.6(6)
O51 C53 C51 123.9(5)
O52 C53 C51 112.4(5)
C53 O52 C54 111.1(5)
C62 C61 C63 112.7(6)
C62 C61 Sn 123.7(5)
C63 C61 Sn 123.5(5)
O62 C63 O61 121.5(8)
O62 C63 C61 127.3(8)
O61 C63 C61 111.2(6)
C63 O61 C64 117.3(6)
O12 P1 O13 106.22(19)
O12 P1 O11 98.97(18)
O13 P1 O11 103.1(2)
O12 P1 Re 118.29(13)
O13 P1 Re 109.45(15)
O11 P1 Re 119.04(14)
C11 O11 P1 121.4(4)
C13 O12 P1 126.5(3)
C15 O13 P1 129.8(4)
C12 C11 O11 110.4(6)
C14 C13 O12 112.5(5)
O13 C15 C16 108.9(6)
O21 P2 O23 103.6(2)
O21 P2 O22 97.4(2)
O23 P2 O22 104.5(2)
O21 P2 Re 127.94(17)
O23 P2 Re 111.51(15)
O22 P2 Re 109.03(16)
C21 O21 P2 124.1(4)
C23 O22 P2 127.7(6)
C25 O23 P2 128.3(4)
O21 C21 C22 108.8(6)
C24 C23 C24 61.0(10)
C24 C23 O22 118.6(11)
C24 C23 O22 113.7(12)
C26 C25 O23 116.2(7)
O31 P3 O33 98.7(2)
O31 P3 O32 106.2(2)
O33 P3 O32 103.4(2)
O31 P3 Re 112.23(14)
O33 P3 Re 120.85(16)
O32 P3 Re 113.65(14)
C31 O31 P3 127.0(4)
C33 O32 P3 124.9(4)
C35 O33 P3 126.2(5)
C32 C31 O31 109.9(6)
C34 C33 O32 116.0(8)
O33 C35 C36 120.2(9)

loop_
_geom_bond_atom_site_label_1
_geom_bond_atom_site_label_2
_geom_bond_distance
Re C1 1.914(5)
Re C2 1.930(6)
Re P1 2.3658(12)
Re P2 2.3685(13)
Re P3 2.4181(13)
Re Sn 2.7912(4)
C1 O1 1.147(5)
C2 O2 1.146(5)
Sn C51 2.190(5)
Sn C61 2.197(5)
Sn C41 2.202(5)
C41 C42 1.337(7)
C41 C43 1.460(7)
C43 O41 1.200(6)
C43 O42 1.329(7)
O42 C44 1.442(7)
C51 C52 1.327(8)
C51 C53 1.514(8)
C53 O51 1.165(6)
C53 O52 1.294(6)
O52 C54 1.484(8)
C61 C62 1.319(8)
C61 C63 1.449(9)
C63 O62 1.220(8)
C63 O61 1.324(8)
O61 C64 1.484(8)
P1 O12 1.590(3)
P1 O13 1.599(4)
P1 O11 1.607(4)
O11 C11 1.442(6)
O12 C13 1.437(6)
O13 C15 1.418(7)
C11 C12 1.422(9)
C13 C14 1.423(8)
C15 C16 1.491(10)
P2 O21 1.576(4)
P2 O23 1.592(4)
P2 O22 1.620(4)
O21 C21 1.399(7)
O22 C23 1.401(10)
O23 C25 1.432(7)
C21 C22 1.523(8)
C23 C24 1.330(16)
C23 C24 1.39(2)
C25 C26 1.379(10)
P3 O31 1.591(4)
P3 O33 1.592(4)
P3 O32 1.594(4)
O31 C31 1.439(7)
O32 C33 1.436(7)
O33 C35 1.318(8)
C31 C32 1.426(8)
C33 C34 1.347(10)
C35 C36 1.436(10)
